data_4062720
_journal_name_full Organometallics
_journal_paper_doi 10.1021/om049568x
_journal_year 2004
_chemical_formula_sum 'C62 H76 O4 Zn2'
_chemical_formula_weight 1015.97
_space_group_IT_number 14
_symmetry_cell_setting monoclinic
_symmetry_space_group_name_Hall '-P 2ybc'
_symmetry_space_group_name_H-M 'P 1 21/c 1'
_cell_angle_alpha 90.00
_cell_angle_beta 112.6911(17)
_cell_angle_gamma 90.00
_cell_formula_units_Z 4
_cell_length_a 12.3180(3)
_cell_length_b 42.2240(15)
_cell_length_c 11.1870(4)
_cell_measurement_temperature 110(2)
_cell_volume 5368.2(3)
_diffrn_ambient_temperature 110(2)
_exptl_crystal_density_diffrn 1.257
_cod_original_sg_symbol_H-M 'P 21/c'
_cod_database_code 4062720

loop_
_symmetry_equiv_pos_as_xyz
'x, y, z'
'-x, y+1/2, -z+1/2'
'-x, -y, -z'
'x, -y-1/2, z-1/2'

loop_
_atom_site_label
_atom_site_type_symbol
_atom_site_fract_x
_atom_site_fract_y
_atom_site_fract_z
_atom_site_U_iso_or_equiv
_atom_site_adp_type
_atom_site_occupancy
_atom_site_symmetry_multiplicity
_atom_site_calc_flag
_atom_site_refinement_flags
_atom_site_disorder_assembly
_atom_site_disorder_group
Zn1 Zn 0.76808(3) 0.108783(8) 0.68375(3) 0.01976(10) Uani 1 1 d . . .
Zn2 Zn 0.92496(3) 0.167827(8) 0.74960(3) 0.02320(11) Uani 1 1 d . . .
O1 O 0.82514(16) 0.17524(4) 0.89080(18) 0.0206(4) Uani 1 1 d . . .
O2 O 0.97859(16) 0.14094(4) 0.57297(18) 0.0197(4) Uani 1 1 d . . .
O3 O 0.76823(16) 0.15332(4) 0.62310(17) 0.0183(4) Uani 1 1 d . . .
O4 O 0.92538(16) 0.12256(4) 0.80201(17) 0.0184(4) Uani 1 1 d . . .
C1 C 0.9121(2) 0.11954(7) 1.0533(3) 0.0204(6) Uani 1 1 d . . .
H1A H 0.9169 0.1126 1.1396 0.024 Uiso 1 1 calc R . .
H1B H 0.9530 0.1402 1.0650 0.024 Uiso 1 1 calc R . .
C2 C 0.7827(2) 0.12480(7) 0.9677(3) 0.0174(6) Uani 1 1 d . . .
C3 C 0.6972(2) 0.10290(7) 0.9654(3) 0.0183(6) Uani 1 1 d . . .
H3 H 0.7209 0.0850 1.0209 0.022 Uiso 1 1 calc R . .
C4 C 0.5794(2) 0.10608(6) 0.8859(3) 0.0181(6) Uani 1 1 d . . .
C5 C 0.5487(2) 0.13152(7) 0.7991(3) 0.0185(6) Uani 1 1 d . . .
H5 H 0.4693 0.1334 0.7400 0.022 Uiso 1 1 calc R . .
C6 C 0.6293(2) 0.15414(6) 0.7955(3) 0.0178(6) Uani 1 1 d . . .
C7 C 0.7447(2) 0.15140(7) 0.8864(3) 0.0178(6) Uani 1 1 d . . .
C8 C 0.5916(3) 0.18072(7) 0.6955(3) 0.0200(6) Uani 1 1 d . . .
H8A H 0.5193 0.1906 0.6969 0.024 Uiso 1 1 calc R . .
H8B H 0.6539 0.1971 0.7210 0.024 Uiso 1 1 calc R . .
C9 C 0.5682(2) 0.17017(6) 0.5579(3) 0.0178(6) Uani 1 1 d . . .
C10 C 0.4559(2) 0.17244(6) 0.4592(3) 0.0199(6) Uani 1 1 d . . .
H10 H 0.3923 0.1795 0.4805 0.024 Uiso 1 1 calc R . .
C11 C 0.4341(2) 0.16461(6) 0.3298(3) 0.0208(6) Uani 1 1 d . . .
C12 C 0.5307(2) 0.15497(6) 0.3032(3) 0.0205(6) Uani 1 1 d . . .
H12 H 0.5187 0.1499 0.2162 0.025 Uiso 1 1 calc R . .
C13 C 0.6439(2) 0.15234(6) 0.3977(3) 0.0190(6) Uani 1 1 d . . .
C14 C 0.6617(2) 0.15937(6) 0.5266(3) 0.0189(6) Uani 1 1 d . . .
C15 C 0.7479(2) 0.14274(7) 0.3629(3) 0.0208(6) Uani 1 1 d . . .
H15A H 0.7195 0.1405 0.2676 0.025 Uiso 1 1 calc R . .
H15B H 0.8064 0.1601 0.3886 0.025 Uiso 1 1 calc R . .
C16 C 0.8097(2) 0.11214(7) 0.4251(3) 0.0190(6) Uani 1 1 d . . .
C17 C 0.7596(2) 0.08273(7) 0.3786(3) 0.0196(6) Uani 1 1 d . . .
H17 H 0.6880 0.0822 0.3044 0.024 Uiso 1 1 calc R . .
C18 C 0.8101(2) 0.05390(7) 0.4364(3) 0.0190(6) Uani 1 1 d . . .
C19 C 0.9120(2) 0.05575(7) 0.5492(3) 0.0196(6) Uani 1 1 d . . .
H19 H 0.9450 0.0367 0.5938 0.024 Uiso 1 1 calc R . .
C20 C 0.9671(2) 0.08442(7) 0.5989(3) 0.0187(6) Uani 1 1 d . . .
C21 C 0.9181(2) 0.11222(7) 0.5315(3) 0.0194(6) Uani 1 1 d . . .
C22 C 1.0783(2) 0.08515(7) 0.7222(3) 0.0190(6) Uani 1 1 d . . .
H22A H 1.1331 0.0689 0.7145 0.023 Uiso 1 1 calc R . .
H22B H 1.1165 0.1060 0.7273 0.023 Uiso 1 1 calc R . .
C23 C 1.0622(2) 0.07963(6) 0.8487(3) 0.0168(6) Uani 1 1 d . . .
C24 C 1.1244(2) 0.05557(6) 0.9335(3) 0.0183(6) Uani 1 1 d . . .
H24 H 1.1734 0.0420 0.9085 0.022 Uiso 1 1 calc R . .
C25 C 1.1170(2) 0.05080(6) 1.0532(3) 0.0179(6) Uani 1 1 d . . .
C26 C 1.0435(2) 0.07115(7) 1.0867(3) 0.0194(6) Uani 1 1 d . . .
H26 H 1.0367 0.0682 1.1678 0.023 Uiso 1 1 calc R . .
C27 C 0.9795(2) 0.09565(7) 1.0054(3) 0.0184(6) Uani 1 1 d . . .
C28 C 0.9898(2) 0.09954(6) 0.8858(3) 0.0165(6) Uani 1 1 d . . .
C29 C 0.4827(2) 0.08386(7) 0.8930(3) 0.0211(6) Uani 1 1 d . . .
C30 C 0.4138(3) 0.10190(8) 0.9607(3) 0.0319(8) Uani 1 1 d . . .
H30A H 0.3812 0.1214 0.9127 0.048 Uiso 1 1 calc R . .
H30B H 0.4669 0.1072 1.0493 0.048 Uiso 1 1 calc R . .
H30C H 0.3497 0.0886 0.9632 0.048 Uiso 1 1 calc R . .
C31 C 0.5332(3) 0.05378(8) 0.9697(3) 0.0359(8) Uani 1 1 d . . .
H31A H 0.4688 0.0403 0.9707 0.054 Uiso 1 1 calc R . .
H31B H 0.5842 0.0594 1.0588 0.054 Uiso 1 1 calc R . .
H31C H 0.5792 0.0423 0.9290 0.054 Uiso 1 1 calc R . .
C32 C 0.3971(3) 0.07378(8) 0.7569(3) 0.0280(7) Uani 1 1 d . . .
H32A H 0.3561 0.0925 0.7086 0.042 Uiso 1 1 calc R . .
H32B H 0.3395 0.0588 0.7648 0.042 Uiso 1 1 calc R . .
H32C H 0.4412 0.0637 0.7108 0.042 Uiso 1 1 calc R . .
C33 C 0.3096(3) 0.16492(8) 0.2235(3) 0.0287(7) Uani 1 1 d . . .
C34 C 0.2700(3) 0.13081(9) 0.1904(4) 0.0478(10) Uani 1 1 d . . .
H34A H 0.2609 0.1208 0.2650 0.072 Uiso 1 1 calc R . .
H34B H 0.3290 0.1192 0.1689 0.072 Uiso 1 1 calc R . .
H34C H 0.1945 0.1304 0.1159 0.072 Uiso 1 1 calc R . .
C35 C 0.2225(3) 0.18351(10) 0.2598(3) 0.0443(10) Uani 1 1 d . . .
H35A H 0.1467 0.1842 0.1858 0.066 Uiso 1 1 calc R . .
H35B H 0.2518 0.2051 0.2837 0.066 Uiso 1 1 calc R . .
H35C H 0.2122 0.1733 0.3334 0.066 Uiso 1 1 calc R . .
C36 C 0.3107(3) 0.18048(9) 0.0968(3) 0.0415(9) Uani 1 1 d . . .
H36A H 0.2317 0.1794 0.0284 0.062 Uiso 1 1 calc R . .
H36B H 0.3662 0.1691 0.0688 0.062 Uiso 1 1 calc R . .
H36C H 0.3351 0.2027 0.1138 0.062 Uiso 1 1 calc R . .
C37 C 0.7578(3) 0.02225(7) 0.3721(3) 0.0233(7) Uani 1 1 d . . .
C38 C 0.6225(3) 0.02156(8) 0.3312(3) 0.0306(8) Uani 1 1 d . . .
H38A H 0.6035 0.0238 0.4081 0.046 Uiso 1 1 calc R . .
H38B H 0.5915 0.0014 0.2882 0.046 Uiso 1 1 calc R . .
H38C H 0.5871 0.0391 0.2714 0.046 Uiso 1 1 calc R . .
C39 C 0.7879(3) 0.01807(7) 0.2519(3) 0.0275(7) Uani 1 1 d . . .
H39A H 0.7499 -0.0011 0.2053 0.041 Uiso 1 1 calc R . .
H39B H 0.8733 0.0162 0.2788 0.041 Uiso 1 1 calc R . .
H39C H 0.7596 0.0365 0.1949 0.041 Uiso 1 1 calc R . .
C40 C 0.8086(3) -0.00614(7) 0.4613(3) 0.0313(8) Uani 1 1 d . . .
H40A H 0.7943 -0.0035 0.5411 0.047 Uiso 1 1 calc R . .
H40B H 0.8934 -0.0075 0.4827 0.047 Uiso 1 1 calc R . .
H40C H 0.7705 -0.0256 0.4173 0.047 Uiso 1 1 calc R . .
C41 C 1.1881(3) 0.02500(7) 1.1485(3) 0.0224(7) Uani 1 1 d . . .
C42 C 1.2782(3) 0.04079(8) 1.2700(3) 0.0314(8) Uani 1 1 d . . .
H42A H 1.3257 0.0245 1.3294 0.047 Uiso 1 1 calc R . .
H42B H 1.2367 0.0533 1.3131 0.047 Uiso 1 1 calc R . .
H42C H 1.3295 0.0547 1.2450 0.047 Uiso 1 1 calc R . .
C43 C 1.1050(3) 0.00365(7) 1.1858(3) 0.0287(7) Uani 1 1 d . . .
H43A H 1.0467 -0.0059 1.1075 0.043 Uiso 1 1 calc R . .
H43B H 1.0647 0.0163 1.2296 0.043 Uiso 1 1 calc R . .
H43C H 1.1507 -0.0131 1.2442 0.043 Uiso 1 1 calc R . .
C44 C 1.2550(3) 0.00354(8) 1.0902(3) 0.0438(10) Uani 1 1 d . . .
H44A H 1.1990 -0.0068 1.0124 0.066 Uiso 1 1 calc R . .
H44B H 1.2982 -0.0126 1.1538 0.066 Uiso 1 1 calc R . .
H44C H 1.3105 0.0163 1.0670 0.066 Uiso 1 1 calc R . .
C45 C 0.6572(2) 0.07346(7) 0.6376(3) 0.0212(6) Uani 1 1 d . . .
H45A H 0.6942 0.0552 0.6129 0.025 Uiso 1 1 calc R . .
H45B H 0.6419 0.0673 0.7150 0.025 Uiso 1 1 calc R . .
C46 C 0.5385(3) 0.08049(8) 0.5259(3) 0.0264(7) Uani 1 1 d . . .
H46A H 0.5016 0.0989 0.5483 0.040 Uiso 1 1 calc R . .
H46B H 0.4867 0.0621 0.5117 0.040 Uiso 1 1 calc R . .
H46C H 0.5518 0.0850 0.4467 0.040 Uiso 1 1 calc R . .
C47 C 1.0196(2) 0.20689(7) 0.7934(3) 0.0210(6) Uani 1 1 d . . .
H47A H 1.0441 0.2111 0.8872 0.025 Uiso 1 1 calc R . .
H47B H 1.0917 0.2036 0.7760 0.025 Uiso 1 1 calc R . .
C48 C 0.9545(3) 0.23584(8) 0.7179(3) 0.0393(9) Uani 1 1 d . . .
H48A H 0.9301 0.2319 0.6248 0.059 Uiso 1 1 calc R . .
H48B H 1.0067 0.2543 0.7427 0.059 Uiso 1 1 calc R . .
H48C H 0.8849 0.2399 0.7377 0.059 Uiso 1 1 calc R . .
C49 C 0.8495(3) 0.19809(7) 0.9964(3) 0.0255(7) Uani 1 1 d . . .
H49A H 0.9049 0.2142 0.9892 0.031 Uiso 1 1 calc R . .
H49B H 0.8888 0.1869 1.0799 0.031 Uiso 1 1 calc R . .
C50 C 0.7418(2) 0.21454(7) 0.9978(3) 0.0206(6) Uani 1 1 d . . .
C51 C 0.6971(3) 0.24155(7) 0.9236(3) 0.0241(7) Uani 1 1 d . . .
H51 H 0.7340 0.2495 0.8692 0.029 Uiso 1 1 calc R . .
C52 C 0.5993(3) 0.25704(7) 0.9283(3) 0.0280(7) Uani 1 1 d . . .
H52 H 0.5699 0.2755 0.8776 0.034 Uiso 1 1 calc R . .
C53 C 0.5450(3) 0.24554(8) 1.0067(3) 0.0310(8) Uani 1 1 d . . .
H53 H 0.4782 0.2561 1.0101 0.037 Uiso 1 1 calc R . .
C54 C 0.5875(3) 0.21872(8) 1.0800(3) 0.0339(8) Uani 1 1 d . . .
H54 H 0.5497 0.2107 1.1335 0.041 Uiso 1 1 calc R . .
C55 C 0.6860(3) 0.20328(7) 1.0758(3) 0.0290(7) Uani 1 1 d . . .
H55 H 0.7152 0.1849 1.1268 0.035 Uiso 1 1 calc R . .
C56 C 1.0572(3) 0.14675(7) 0.5060(3) 0.0260(7) Uani 1 1 d . . .
H56A H 1.0105 0.1517 0.4138 0.031 Uiso 1 1 calc R . .
H56B H 1.1045 0.1276 0.5098 0.031 Uiso 1 1 calc R . .
C57 C 1.1374(3) 0.17407(7) 0.5686(3) 0.0237(7) Uani 1 1 d . . .
C58 C 1.1158(3) 0.20414(7) 0.5145(3) 0.0293(7) Uani 1 1 d . . .
H58 H 1.0485 0.2077 0.4374 0.035 Uiso 1 1 calc R . .
C59 C 1.1917(3) 0.22909(8) 0.5721(3) 0.0371(8) Uani 1 1 d . . .
H59 H 1.1768 0.2495 0.5337 0.044 Uiso 1 1 calc R . .
C60 C 1.2888(3) 0.22402(8) 0.6854(3) 0.0346(8) Uani 1 1 d . . .
H60 H 1.3407 0.2411 0.7248 0.042 Uiso 1 1 calc R . .
C61 C 1.3108(3) 0.19434(8) 0.7415(3) 0.0310(8) Uani 1 1 d . . .
H61 H 1.3770 0.1910 0.8199 0.037 Uiso 1 1 calc R . .
C62 C 1.2360(3) 0.16935(7) 0.6828(3) 0.0273(7) Uani 1 1 d . . .
H62 H 1.2519 0.1489 0.7207 0.033 Uiso 1 1 calc R . .

loop_
_atom_site_aniso_label
_atom_site_aniso_U_11
_atom_site_aniso_U_22
_atom_site_aniso_U_33
_atom_site_aniso_U_23
_atom_site_aniso_U_13
_atom_site_aniso_U_12
Zn1 0.01760(18) 0.01846(18) 0.0205(2) 0.00054(14) 0.00429(15) -0.00034(14)
Zn2 0.02004(19) 0.01908(19) 0.0270(2) 0.00139(15) 0.00528(16) -0.00236(14)
O1 0.0198(11) 0.0207(11) 0.0226(11) -0.0037(8) 0.0096(9) -0.0019(8)
O2 0.0185(10) 0.0201(11) 0.0232(11) 0.0012(8) 0.0109(9) -0.0012(8)
O3 0.0159(10) 0.0183(10) 0.0177(10) 0.0010(8) 0.0033(9) 0.0019(8)
O4 0.0149(10) 0.0184(10) 0.0206(10) 0.0028(8) 0.0052(8) 0.0022(8)
C1 0.0178(15) 0.0233(16) 0.0169(15) -0.0019(12) 0.0032(13) -0.0003(12)
C2 0.0150(14) 0.0224(16) 0.0139(14) -0.0046(12) 0.0047(12) 0.0024(12)
C3 0.0200(15) 0.0179(15) 0.0160(15) 0.0006(12) 0.0059(13) 0.0017(12)
C4 0.0190(15) 0.0197(15) 0.0182(15) -0.0030(12) 0.0100(13) -0.0005(12)
C5 0.0156(14) 0.0217(15) 0.0168(15) -0.0032(12) 0.0049(12) 0.0018(12)
C6 0.0190(15) 0.0177(15) 0.0174(15) -0.0029(12) 0.0077(13) 0.0037(12)
C7 0.0180(15) 0.0197(15) 0.0191(15) -0.0054(12) 0.0109(13) -0.0013(12)
C8 0.0197(15) 0.0185(15) 0.0223(16) -0.0010(12) 0.0088(13) 0.0017(12)
C9 0.0206(15) 0.0124(14) 0.0206(15) 0.0025(11) 0.0081(13) 0.0001(11)
C10 0.0176(15) 0.0168(15) 0.0249(17) 0.0003(12) 0.0078(13) 0.0005(12)
C11 0.0188(15) 0.0167(15) 0.0227(16) -0.0012(12) 0.0034(13) 0.0009(12)
C12 0.0244(16) 0.0161(15) 0.0174(15) -0.0010(12) 0.0041(13) 0.0029(12)
C13 0.0208(16) 0.0147(14) 0.0206(16) 0.0016(12) 0.0071(13) 0.0022(12)
C14 0.0169(15) 0.0143(14) 0.0216(16) 0.0017(12) 0.0033(13) -0.0003(11)
C15 0.0231(16) 0.0219(16) 0.0176(15) 0.0023(12) 0.0080(13) 0.0006(12)
C16 0.0199(15) 0.0237(16) 0.0159(15) 0.0007(12) 0.0099(13) 0.0049(12)
C17 0.0201(15) 0.0246(16) 0.0144(15) -0.0013(12) 0.0071(12) 0.0016(12)
C18 0.0208(15) 0.0213(15) 0.0196(15) -0.0006(12) 0.0130(13) -0.0009(12)
C19 0.0214(15) 0.0198(15) 0.0200(16) 0.0018(12) 0.0106(13) 0.0052(12)
C20 0.0164(14) 0.0233(16) 0.0193(15) 0.0030(12) 0.0102(13) 0.0038(12)
C21 0.0214(16) 0.0197(15) 0.0197(15) -0.0013(12) 0.0107(13) -0.0003(12)
C22 0.0175(15) 0.0198(15) 0.0194(15) 0.0017(12) 0.0066(13) 0.0022(12)
C23 0.0131(14) 0.0156(14) 0.0189(15) -0.0017(12) 0.0032(12) -0.0038(11)
C24 0.0155(14) 0.0166(15) 0.0231(16) -0.0029(12) 0.0077(13) 0.0008(12)
C25 0.0138(14) 0.0168(15) 0.0187(15) 0.0006(12) 0.0014(12) -0.0001(11)
C26 0.0171(15) 0.0248(16) 0.0154(15) 0.0014(12) 0.0052(12) -0.0031(12)
C27 0.0123(14) 0.0190(15) 0.0211(16) -0.0018(12) 0.0033(12) -0.0035(12)
C28 0.0133(14) 0.0130(14) 0.0169(15) 0.0012(11) -0.0011(12) -0.0023(11)
C29 0.0183(15) 0.0225(16) 0.0240(16) 0.0001(13) 0.0099(13) -0.0012(12)
C30 0.0294(18) 0.038(2) 0.0347(19) -0.0083(15) 0.0190(16) -0.0065(15)
C31 0.0269(18) 0.0322(19) 0.048(2) 0.0142(16) 0.0134(17) -0.0035(15)
C32 0.0255(17) 0.0304(18) 0.0282(18) -0.0045(14) 0.0103(15) -0.0092(14)
C33 0.0211(16) 0.0305(18) 0.0273(18) -0.0029(14) 0.0013(14) 0.0020(14)
C34 0.034(2) 0.042(2) 0.060(3) -0.0116(19) 0.0099(19) -0.0089(17)
C35 0.0237(18) 0.062(3) 0.035(2) -0.0133(18) -0.0014(16) 0.0086(17)
C36 0.033(2) 0.052(2) 0.031(2) 0.0044(17) 0.0042(16) 0.0078(17)
C37 0.0252(17) 0.0251(17) 0.0201(16) -0.0034(13) 0.0092(14) 0.0010(13)
C38 0.0297(18) 0.0272(18) 0.0348(19) -0.0090(14) 0.0125(15) -0.0061(14)
C39 0.0331(18) 0.0274(17) 0.0227(17) -0.0032(14) 0.0116(15) 0.0026(14)
C40 0.043(2) 0.0221(17) 0.0244(17) -0.0019(13) 0.0084(16) -0.0043(15)
C41 0.0242(16) 0.0228(16) 0.0200(16) 0.0033(13) 0.0084(13) 0.0020(13)
C42 0.0235(17) 0.0314(19) 0.0300(18) 0.0093(15) 0.0002(15) -0.0016(14)
C43 0.0322(18) 0.0258(17) 0.0222(17) 0.0064(13) 0.0040(14) -0.0037(14)
C44 0.062(3) 0.039(2) 0.036(2) 0.0190(17) 0.0251(19) 0.0288(19)
C45 0.0215(16) 0.0199(15) 0.0222(16) -0.0011(12) 0.0085(13) -0.0008(12)
C46 0.0228(16) 0.0315(18) 0.0238(17) -0.0052(14) 0.0077(14) -0.0021(13)
C47 0.0184(15) 0.0228(16) 0.0218(16) -0.0023(13) 0.0076(13) -0.0045(12)
C48 0.048(2) 0.0228(18) 0.049(2) 0.0037(16) 0.0201(19) 0.0024(16)
C49 0.0248(16) 0.0228(16) 0.0243(17) -0.0084(13) 0.0045(14) -0.0020(13)
C50 0.0207(15) 0.0187(15) 0.0177(15) -0.0056(12) 0.0022(13) -0.0032(12)
C51 0.0299(17) 0.0214(16) 0.0227(17) -0.0012(13) 0.0120(14) -0.0024(13)
C52 0.0310(18) 0.0216(17) 0.0283(18) -0.0025(13) 0.0079(15) 0.0051(14)
C53 0.0269(18) 0.0290(18) 0.040(2) -0.0096(15) 0.0154(16) 0.0010(14)
C54 0.039(2) 0.034(2) 0.037(2) -0.0033(16) 0.0236(17) -0.0052(16)
C55 0.039(2) 0.0220(17) 0.0275(18) 0.0031(14) 0.0141(16) 0.0002(14)
C56 0.0254(17) 0.0285(18) 0.0280(18) 0.0039(14) 0.0148(15) -0.0019(14)
C57 0.0211(16) 0.0259(17) 0.0291(17) -0.0002(13) 0.0151(14) -0.0002(13)
C58 0.0248(17) 0.0282(18) 0.0332(19) 0.0054(14) 0.0094(15) 0.0008(14)
C59 0.037(2) 0.0258(18) 0.046(2) 0.0091(16) 0.0138(18) -0.0006(15)
C60 0.0302(19) 0.0295(19) 0.045(2) -0.0027(16) 0.0150(17) -0.0072(15)
C61 0.0207(16) 0.040(2) 0.0293(18) 0.0004(15) 0.0068(14) -0.0001(15)
C62 0.0219(16) 0.0239(17) 0.0365(19) 0.0055(14) 0.0118(15) 0.0036(13)

loop_
_geom_bond_atom_site_label_1
_geom_bond_atom_site_label_2
_geom_bond_distance
_geom_bond_site_symmetry_2
_geom_bond_publ_flag
Zn1 C45 1.953(3) . ?
Zn1 O4 1.9661(19) . ?
Zn1 O3 1.9994(19) . ?
Zn1 Zn2 3.0650(5) . ?
Zn2 C47 1.969(3) . ?
Zn2 O4 1.9985(19) . ?
Zn2 O3 1.9992(18) . ?
Zn2 O1 2.3672(18) . ?
O1 C7 1.400(3) . ?
O1 C49 1.464(3) . ?
O2 C21 1.405(3) . ?
O2 C56 1.455(3) . ?
O3 C14 1.363(3) . ?
O4 C28 1.371(3) . ?
C1 C2 1.526(4) . ?
C1 C27 1.529(4) . ?
C1 H1A 0.9900 . ?
C1 H1B 0.9900 . ?
C2 C3 1.394(4) . ?
C2 C7 1.407(4) . ?
C3 C4 1.385(4) . ?
C3 H3 0.9500 . ?
C4 C5 1.399(4) . ?
C4 C29 1.543(4) . ?
C5 C6 1.389(4) . ?
C5 H5 0.9500 . ?
C6 C7 1.398(4) . ?
C6 C8 1.525(4) . ?
C8 C9 1.520(4) . ?
C8 H8A 0.9900 . ?
C8 H8B 0.9900 . ?
C9 C10 1.401(4) . ?
C9 C14 1.402(4) . ?
C10 C11 1.406(4) . ?
C10 H10 0.9500 . ?
C11 C12 1.394(4) . ?
C11 C33 1.536(4) . ?
C12 C13 1.391(4) . ?
C12 H12 0.9500 . ?
C13 C14 1.405(4) . ?
C13 C15 1.530(4) . ?
C15 C16 1.525(4) . ?
C15 H15A 0.9900 . ?
C15 H15B 0.9900 . ?
C16 C17 1.395(4) . ?
C16 C21 1.405(4) . ?
C17 C18 1.406(4) . ?
C17 H17 0.9500 . ?
C18 C19 1.397(4) . ?
C18 C37 1.536(4) . ?
C19 C20 1.395(4) . ?
C19 H19 0.9500 . ?
C20 C21 1.399(4) . ?
C20 C22 1.524(4) . ?
C22 C23 1.521(4) . ?
C22 H22A 0.9900 . ?
C22 H22B 0.9900 . ?
C23 C24 1.399(4) . ?
C23 C28 1.400(4) . ?
C24 C25 1.391(4) . ?
C24 H24 0.9500 . ?
C25 C26 1.400(4) . ?
C25 C41 1.540(4) . ?
C26 C27 1.402(4) . ?
C26 H26 0.9500 . ?
C27 C28 1.401(4) . ?
C29 C31 1.525(4) . ?
C29 C30 1.539(4) . ?
C29 C32 1.540(4) . ?
C30 H30A 0.9800 . ?
C30 H30B 0.9800 . ?
C30 H30C 0.9800 . ?
C31 H31A 0.9800 . ?
C31 H31B 0.9800 . ?
C31 H31C 0.9800 . ?
C32 H32A 0.9800 . ?
C32 H32B 0.9800 . ?
C32 H32C 0.9800 . ?
C33 C35 1.506(4) . ?
C33 C34 1.520(5) . ?
C33 C36 1.567(5) . ?
C34 H34A 0.9800 . ?
C34 H34B 0.9800 . ?
C34 H34C 0.9800 . ?
C35 H35A 0.9800 . ?
C35 H35B 0.9800 . ?
C35 H35C 0.9800 . ?
C36 H36A 0.9800 . ?
C36 H36B 0.9800 . ?
C36 H36C 0.9800 . ?
C37 C40 1.530(4) . ?
C37 C39 1.538(4) . ?
C37 C38 1.548(4) . ?
C38 H38A 0.9800 . ?
C38 H38B 0.9800 . ?
C38 H38C 0.9800 . ?
C39 H39A 0.9800 . ?
C39 H39B 0.9800 . ?
C39 H39C 0.9800 . ?
C40 H40A 0.9800 . ?
C40 H40B 0.9800 . ?
C40 H40C 0.9800 . ?
C41 C44 1.529(4) . ?
C41 C42 1.536(4) . ?
C41 C43 1.538(4) . ?
C42 H42A 0.9800 . ?
C42 H42B 0.9800 . ?
C42 H42C 0.9800 . ?
C43 H43A 0.9800 . ?
C43 H43B 0.9800 . ?
C43 H43C 0.9800 . ?
C44 H44A 0.9800 . ?
C44 H44B 0.9800 . ?
C44 H44C 0.9800 . ?
C45 C46 1.542(4) . ?
C45 H45A 0.9900 . ?
C45 H45B 0.9900 . ?
C46 H46A 0.9800 . ?
C46 H46B 0.9800 . ?
C46 H46C 0.9800 . ?
C47 C48 1.526(4) . ?
C47 H47A 0.9900 . ?
C47 H47B 0.9900 . ?
C48 H48A 0.9800 . ?
C48 H48B 0.9800 . ?
C48 H48C 0.9800 . ?
C49 C50 1.504(4) . ?
C49 H49A 0.9900 . ?
C49 H49B 0.9900 . ?
C50 C55 1.386(4) . ?
C50 C51 1.393(4) . ?
C51 C52 1.389(4) . ?
C51 H51 0.9500 . ?
C52 C53 1.381(4) . ?
C52 H52 0.9500 . ?
C53 C54 1.378(5) . ?
C53 H53 0.9500 . ?
C54 C55 1.394(4) . ?
C54 H54 0.9500 . ?
C55 H55 0.9500 . ?
C56 C57 1.505(4) . ?
C56 H56A 0.9900 . ?
C56 H56B 0.9900 . ?
C57 C58 1.388(4) . ?
C57 C62 1.396(4) . ?
C58 C59 1.390(5) . ?
C58 H58 0.9500 . ?
C59 C60 1.384(5) . ?
C59 H59 0.9500 . ?
C60 C61 1.381(5) . ?
C60 H60 0.9500 . ?
C61 C62 1.388(4) . ?
C61 H61 0.9500 . ?
C62 H62 0.9500 . ?
